data_4002461
loop_
_publ_author_name
'Clarke, S.J.'
'Guinot, B.P.'
'Michie, C.W.'
'Calmont, M.J.C.'
'Rosseinsky, M.J.'

_publ_section_title
;
 Oxynitride perovskites: synthesis and structures of La Zr O2 N, Nd Ti O2
 N and La Ti O2 N and comparison with oxide perovskites
;
_journal_name_full 'Chemistry of Materials (1,1989-)'
_journal_paper_doi 10.1021/cm010577v
_journal_page_first 288
_journal_page_last 294
_journal_volume 14
_journal_year 2002
_chemical_formula_sum 'N0.83 Nd O2.17 Ti'
_chemical_name_systematic 'Nd (Ti O2.17 N0.83)'
_space_group_IT_number 62
_symmetry_space_group_name_Hall '-P 2ac 2n'
_symmetry_space_group_name_H-M 'P n m a'
_cell_angle_alpha 90
_cell_angle_beta 90
_cell_angle_gamma 90
_cell_formula_units_Z 4
_cell_length_a 5.5492
_cell_length_b 7.8017
_cell_length_c 5.52901
_cell_volume 239.369
_citation_journal_id_ASTM CMATEX
_cod_data_source_file Clarke_CMATEX_2002_237.cif
_cod_data_source_block N0.83Nd1O2.17Ti1
_cod_original_cell_volume 239.3685
_cod_original_formula_sum 'N0.83 Nd1 O2.17 Ti1'
_cod_database_code 4002461

loop_
_symmetry_equiv_pos_as_xyz
x,y,z
-x+1/2,-y,z+1/2
x+1/2,-y+1/2,-z+1/2
-x,y+1/2,-z
-x,-y,-z
x-1/2,y,-z-1/2
-x-1/2,y-1/2,z-1/2
x,-y-1/2,z

loop_
_atom_site_label
_atom_site_type_symbol
_atom_site_fract_x
_atom_site_fract_y
_atom_site_fract_z
_atom_site_occupancy
_atom_site_U_iso_or_equiv
O1 O-2 0.4853 0.25 0.0755 0.77 0.0
Nd1 Nd+3 0.03175 0.25 0.9955 1 0.0
N2 N-3 0.285 0.03934 0.7161 0.3 0.0
N1 N-3 0.4853 0.25 0.0755 0.23 0.0
Ti1 Ti+3 0.5 0 0 1 0.0
O2 O-2 0.285 0.03934 0.7161 0.7 0.0
